data_7052816
loop_
_publ_author_name
'Roche, C\'ecile'
'Sauvage, Jean-Pierre'
'Sour, Ang\'elique'
'Strutt, Nathan L.'

_publ_section_title
;
 A [3]rotaxane composed of a zinc porphyrin tetra-substituted with
 coordinating macrocycles and of two short rigid axles
;
_journal_issue 12
_journal_name_full 'New Journal of Chemistry'
_journal_page_first 2820
_journal_paper_doi 10.1039/c1nj20734b
_journal_volume 35
_journal_year 2011
_chemical_formula_moiety 'C39 H34 N2 O7, C H2 Cl2'
_chemical_formula_sum 'C40 H36 Cl2 N2 O7'
_chemical_formula_weight 727.61
_chemical_name_systematic
;
?
;
_space_group_IT_number 2
_symmetry_cell_setting triclinic
_symmetry_space_group_name_Hall '-P 1'
_symmetry_space_group_name_H-M 'P -1'
_atom_sites_solution_hydrogens geom
_atom_sites_solution_primary direct
_atom_sites_solution_secondary difmap
_audit_creation_method SHELXL-97
_cell_angle_alpha 82.6430(10)
_cell_angle_beta 73.2010(10)
_cell_angle_gamma 74.7660(10)
_cell_formula_units_Z 2
_cell_length_a 11.3107(3)
_cell_length_b 12.3575(4)
_cell_length_c 13.5089(4)
_cell_measurement_reflns_used 9914
_cell_measurement_temperature 173(2)
_cell_measurement_theta_max 29.99
_cell_measurement_theta_min 2.81
_cell_volume 1741.29(9)
_computing_cell_refinement 'Bruker SAINT'
_computing_data_collection 'Bruker APEX2'
_computing_data_reduction 'Bruker SAINT'
_computing_molecular_graphics 'Bruker SHELXTL'
_computing_publication_material 'Bruker SHELXTL'
_computing_structure_refinement 'SHELXL-97 (Sheldrick, 1997)'
_computing_structure_solution 'SHELXS-97 (Sheldrick, 2008)'
_diffrn_ambient_temperature 173(2)
_diffrn_measured_fraction_theta_full 0.995
_diffrn_measured_fraction_theta_max 0.995
_diffrn_measurement_device_type 'Bruker APEX-II CCD'
_diffrn_measurement_method '\f and \w scans'
_diffrn_radiation_monochromator graphite
_diffrn_radiation_source 'fine-focus sealed tube'
_diffrn_radiation_type MoK\a
_diffrn_radiation_wavelength 0.71073
_diffrn_reflns_av_R_equivalents 0.0189
_diffrn_reflns_av_sigmaI/netI 0.0221
_diffrn_reflns_limit_h_max 15
_diffrn_reflns_limit_h_min -15
_diffrn_reflns_limit_k_max 17
_diffrn_reflns_limit_k_min -17
_diffrn_reflns_limit_l_max 18
_diffrn_reflns_limit_l_min -18
_diffrn_reflns_number 27849
_diffrn_reflns_theta_full 30.01
_diffrn_reflns_theta_max 30.01
_diffrn_reflns_theta_min 1.94
_exptl_absorpt_coefficient_mu 0.242
_exptl_absorpt_correction_T_max 0.9578
_exptl_absorpt_correction_T_min 0.8887
_exptl_absorpt_correction_type multi-scan
_exptl_absorpt_process_details sadabs
_exptl_crystal_colour brown
_exptl_crystal_density_diffrn 1.388
_exptl_crystal_density_method 'not measured'
_exptl_crystal_description prism
_exptl_crystal_F_000 760
_exptl_crystal_size_max 0.50
_exptl_crystal_size_mid 0.22
_exptl_crystal_size_min 0.18
_refine_diff_density_max 0.861
_refine_diff_density_min -0.764
_refine_diff_density_rms 0.053
_refine_ls_extinction_method none
_refine_ls_goodness_of_fit_ref 1.024
_refine_ls_hydrogen_treatment constr
_refine_ls_matrix_type full
_refine_ls_number_parameters 460
_refine_ls_number_reflns 10107
_refine_ls_number_restraints 0
_refine_ls_restrained_S_all 1.024
_refine_ls_R_factor_all 0.0671
_refine_ls_R_factor_gt 0.0510
_refine_ls_shift/su_max 0.001
_refine_ls_shift/su_mean 0.000
_refine_ls_structure_factor_coef Fsqd
_refine_ls_weighting_details 'calc w=1/[\s^2^(Fo^2^)+(0.0537P)^2^+1.2123P] where P=(Fo^2^+2Fc^2^)/3'
_refine_ls_weighting_scheme calc
_refine_ls_wR_factor_gt 0.1219
_refine_ls_wR_factor_ref 0.1371
_reflns_number_gt 8025
_reflns_number_total 10107
_reflns_threshold_expression I>2sigma(I)
_cod_data_source_file c1nj20734b.txt
_cod_data_source_block jpscr100503
_cod_depositor_comments
;
The following automatic conversions were performed:

'_symmetry_cell_setting' value 'Triclinic' changed to 'triclinic'
according to /home/saulius/struct/CIF-dictionaries/cif_core.dic
dictionary named 'cif_core.dic' version 2.4.1 from 2010-06-29.

Automatic conversion script
Id: cif_fix_values 1715 2011-07-08 13:25:40Z adriana 
;
_cod_database_code 7052816

loop_
_symmetry_equiv_pos_as_xyz
'x, y, z'
'-x, -y, -z'

loop_
_atom_site_label
_atom_site_type_symbol
_atom_site_fract_x
_atom_site_fract_y
_atom_site_fract_z
_atom_site_U_iso_or_equiv
_atom_site_adp_type
_atom_site_occupancy
_atom_site_symmetry_multiplicity
_atom_site_calc_flag
_atom_site_refinement_flags
C1 C 0.05786(14) 1.24602(12) 0.89252(11) 0.0266(3) Uani 1 1 d .
C2 C -0.01486(15) 1.33011(14) 0.96332(12) 0.0330(3) Uani 1 1 d .
H2 H -0.0477 1.4042 0.9387 0.040 Uiso 1 1 calc R
C3 C -0.03692(15) 1.30290(14) 1.06735(12) 0.0338(3) Uani 1 1 d .
H3 H -0.0857 1.3583 1.1154 0.041 Uiso 1 1 calc R
C4 C 0.01225(14) 1.19347(14) 1.10334(11) 0.0287(3) Uani 1 1 d .
C5 C -0.01146(16) 1.15836(15) 1.21110(12) 0.0349(3) Uani 1 1 d .
H5 H -0.0620 1.2109 1.2613 0.042 Uiso 1 1 calc R
C6 C 0.03685(17) 1.05179(16) 1.24252(12) 0.0367(4) Uani 1 1 d .
H6 H 0.0193 1.0302 1.3144 0.044 Uiso 1 1 calc R
C7 C 0.11411(15) 0.97110(14) 1.16862(11) 0.0308(3) Uani 1 1 d .
C8 C 0.16504(17) 0.85892(15) 1.19790(12) 0.0367(3) Uani 1 1 d .
H8 H 0.1500 0.8346 1.2691 0.044 Uiso 1 1 calc R
C9 C 0.23620(17) 0.78515(15) 1.12361(12) 0.0360(3) Uani 1 1 d .
H9 H 0.2702 0.7091 1.1426 0.043 Uiso 1 1 calc R
C10 C 0.25865(14) 0.82345(13) 1.01811(11) 0.0284(3) Uani 1 1 d .
C11 C 0.13929(14) 1.00175(13) 1.06155(11) 0.0265(3) Uani 1 1 d .
C12 C 0.08592(13) 1.11585(13) 1.02777(11) 0.0261(3) Uani 1 1 d .
C13 C 0.07854(13) 1.26720(12) 0.77898(11) 0.0256(3) Uani 1 1 d .
C14 C 0.13945(16) 1.17782(13) 0.71423(12) 0.0332(3) Uani 1 1 d .
H14 H 0.1727 1.1062 0.7436 0.040 Uiso 1 1 calc R
C15 C 0.15253(16) 1.19094(13) 0.60830(12) 0.0327(3) Uani 1 1 d .
H15 H 0.1941 1.1289 0.5660 0.039 Uiso 1 1 calc R
C16 C 0.10448(14) 1.29526(12) 0.56439(11) 0.0256(3) Uani 1 1 d .
C17 C 0.04775(13) 1.38651(12) 0.62698(11) 0.0262(3) Uani 1 1 d .
H17 H 0.0180 1.4587 0.5969 0.031 Uiso 1 1 calc R
C18 C 0.03460(13) 1.37229(12) 0.73285(11) 0.0260(3) Uani 1 1 d .
H18 H -0.0049 1.4349 0.7747 0.031 Uiso 1 1 calc R
C19 C 0.14689(15) 1.22536(13) 0.39543(12) 0.0310(3) Uani 1 1 d .
H19A H 0.1044 1.2450 0.3388 0.037 Uiso 1 1 calc R
H19B H 0.1212 1.1586 0.4356 0.037 Uiso 1 1 calc R
C20 C 0.28892(15) 1.19791(12) 0.35010(11) 0.0296(3) Uani 1 1 d .
H20A H 0.3156 1.2640 0.3093 0.035 Uiso 1 1 calc R
H20B H 0.3324 1.1770 0.4061 0.035 Uiso 1 1 calc R
C21 C 0.45104(15) 1.09031(12) 0.22650(12) 0.0308(3) Uani 1 1 d .
H21A H 0.5059 1.0761 0.2744 0.037 Uiso 1 1 calc R
H21B H 0.4633 1.1597 0.1835 0.037 Uiso 1 1 calc R
C22 C 0.49073(17) 0.99366(13) 0.15762(12) 0.0343(3) Uani 1 1 d .
H22A H 0.4255 0.9980 0.1208 0.041 Uiso 1 1 calc R
H22B H 0.5721 0.9964 0.1054 0.041 Uiso 1 1 calc R
C23 C 0.57666(14) 0.79545(12) 0.17343(12) 0.0287(3) Uani 1 1 d .
C24 C 0.60528(14) 0.70366(12) 0.24157(12) 0.0281(3) Uani 1 1 d .
H24 H 0.5739 0.7110 0.3142 0.034 Uiso 1 1 calc R
C25 C 0.67969(14) 0.60166(12) 0.20287(12) 0.0269(3) Uani 1 1 d .
C26 C 0.72358(14) 0.59015(13) 0.09623(12) 0.0302(3) Uani 1 1 d .
H26 H 0.7722 0.5198 0.0695 0.036 Uiso 1 1 calc R
C27 C 0.69554(14) 0.68242(13) 0.02975(12) 0.0293(3) Uani 1 1 d .
C28 C 0.62162(15) 0.78605(13) 0.06731(12) 0.0303(3) Uani 1 1 d .
H28 H 0.6026 0.8487 0.0210 0.036 Uiso 1 1 calc R
C29 C 0.74790(16) 0.67494(15) -0.08378(13) 0.0357(3) Uani 1 1 d .
H29 H 0.7328 0.7423 -0.1257 0.043 Uiso 1 1 calc R
C30 C 0.67045(14) 0.51823(12) 0.37377(12) 0.0290(3) Uani 1 1 d .
H30A H 0.5765 0.5331 0.3954 0.035 Uiso 1 1 calc R
H30B H 0.6963 0.5800 0.3956 0.035 Uiso 1 1 calc R
C31 C 0.72848(16) 0.40643(13) 0.42140(12) 0.0327(3) Uani 1 1 d .
H31A H 0.7111 0.3447 0.3921 0.039 Uiso 1 1 calc R
H31B H 0.8218 0.3960 0.4049 0.039 Uiso 1 1 calc R
C32 C 0.74710(15) 0.44218(14) 0.58390(13) 0.0340(3) Uani 1 1 d .
H32A H 0.7743 0.5092 0.5455 0.041 Uiso 1 1 calc R
H32B H 0.8242 0.3830 0.5880 0.041 Uiso 1 1 calc R
C33 C 0.66706(16) 0.47156(13) 0.69071(13) 0.0325(3) Uani 1 1 d .
H33A H 0.6318 0.4075 0.7270 0.039 Uiso 1 1 calc R
H33B H 0.7188 0.4899 0.7313 0.039 Uiso 1 1 calc R
C34 C 0.49212(15) 0.61983(12) 0.76748(12) 0.0282(3) Uani 1 1 d .
C35 C 0.39709(15) 0.71280(13) 0.75200(12) 0.0297(3) Uani 1 1 d .
H35 H 0.3853 0.7326 0.6846 0.036 Uiso 1 1 calc R
C36 C 0.32014(14) 0.77622(13) 0.83347(12) 0.0290(3) Uani 1 1 d .
H36 H 0.2554 0.8392 0.8218 0.035 Uiso 1 1 calc R
C37 C 0.33619(14) 0.74889(12) 0.93384(11) 0.0271(3) Uani 1 1 d .
C38 C 0.43050(15) 0.65520(13) 0.94820(12) 0.0302(3) Uani 1 1 d .
H38 H 0.4420 0.6349 1.0156 0.036 Uiso 1 1 calc R
C39 C 0.50861(16) 0.59024(12) 0.86638(12) 0.0310(3) Uani 1 1 d .
H39 H 0.5725 0.5264 0.8779 0.037 Uiso 1 1 calc R
C40 C 0.30543(18) 0.86701(15) 0.42590(14) 0.0422(4) Uani 1 1 d .
H40A H 0.3421 0.7877 0.4080 0.051 Uiso 1 1 calc R
H40B H 0.3131 0.9143 0.3605 0.051 Uiso 1 1 calc R
N1 N 0.10745(12) 1.14248(11) 0.92482(9) 0.0265(2) Uani 1 1 d .
N2 N 0.21149(12) 0.92910(11) 0.98825(9) 0.0272(2) Uani 1 1 d .
O1 O 0.10696(11) 1.31764(9) 0.46180(8) 0.0317(2) Uani 1 1 d .
O2 O 0.32169(10) 1.10653(8) 0.28514(8) 0.0286(2) Uani 1 1 d .
O3 O 0.50526(12) 0.89164(9) 0.22068(9) 0.0369(3) Uani 1 1 d .
O4 O 0.80824(13) 0.59025(12) -0.12742(10) 0.0469(3) Uani 1 1 d .
O5 O 0.71709(11) 0.50969(9) 0.26388(9) 0.0321(2) Uani 1 1 d .
O6 O 0.67597(11) 0.40320(9) 0.53079(9) 0.0311(2) Uani 1 1 d .
O7 O 0.56679(11) 0.56635(9) 0.68025(9) 0.0332(2) Uani 1 1 d .
Cl1 Cl 0.39234(8) 0.90378(6) 0.49939(6) 0.0756(2) Uani 1 1 d .
Cl2 Cl 0.14368(5) 0.88396(5) 0.49215(4) 0.05764(15) Uani 1 1 d .

loop_
_atom_site_aniso_label
_atom_site_aniso_U_11
_atom_site_aniso_U_22
_atom_site_aniso_U_33
_atom_site_aniso_U_23
_atom_site_aniso_U_13
_atom_site_aniso_U_12
C1 0.0239(6) 0.0315(7) 0.0233(6) -0.0068(5) -0.0036(5) -0.0053(5)
C2 0.0320(8) 0.0341(7) 0.0279(7) -0.0078(6) -0.0053(6) 0.0003(6)
C3 0.0314(8) 0.0389(8) 0.0272(7) -0.0120(6) -0.0046(6) -0.0003(6)
C4 0.0252(7) 0.0396(8) 0.0217(6) -0.0074(6) -0.0058(5) -0.0063(6)
C5 0.0319(8) 0.0495(9) 0.0217(7) -0.0108(6) -0.0053(6) -0.0051(7)
C6 0.0379(8) 0.0525(10) 0.0181(6) -0.0062(6) -0.0059(6) -0.0078(7)
C7 0.0307(7) 0.0423(8) 0.0203(6) -0.0026(6) -0.0069(5) -0.0101(6)
C8 0.0403(9) 0.0471(9) 0.0214(7) 0.0022(6) -0.0085(6) -0.0095(7)
C9 0.0402(9) 0.0379(8) 0.0263(7) 0.0044(6) -0.0075(6) -0.0077(7)
C10 0.0274(7) 0.0333(7) 0.0244(7) -0.0002(5) -0.0072(5) -0.0075(6)
C11 0.0243(6) 0.0343(7) 0.0214(6) -0.0033(5) -0.0054(5) -0.0080(5)
C12 0.0242(6) 0.0337(7) 0.0208(6) -0.0049(5) -0.0049(5) -0.0072(5)
C13 0.0232(6) 0.0293(7) 0.0225(6) -0.0056(5) -0.0028(5) -0.0047(5)
C14 0.0391(8) 0.0275(7) 0.0244(7) -0.0025(5) -0.0025(6) 0.0002(6)
C15 0.0410(8) 0.0248(6) 0.0245(7) -0.0068(5) -0.0011(6) -0.0004(6)
C16 0.0256(6) 0.0269(6) 0.0221(6) -0.0043(5) -0.0020(5) -0.0058(5)
C17 0.0248(6) 0.0243(6) 0.0266(7) -0.0041(5) -0.0046(5) -0.0021(5)
C18 0.0242(6) 0.0258(6) 0.0262(7) -0.0078(5) -0.0034(5) -0.0035(5)
C19 0.0335(8) 0.0334(7) 0.0248(7) -0.0103(6) -0.0056(6) -0.0043(6)
C20 0.0340(8) 0.0281(7) 0.0248(7) -0.0069(5) -0.0013(5) -0.0090(6)
C21 0.0317(7) 0.0249(6) 0.0299(7) -0.0019(5) 0.0002(6) -0.0059(5)
C22 0.0415(9) 0.0250(7) 0.0256(7) -0.0001(5) 0.0024(6) -0.0027(6)
C23 0.0263(7) 0.0244(6) 0.0293(7) -0.0042(5) 0.0002(5) -0.0029(5)
C24 0.0271(7) 0.0267(6) 0.0264(7) -0.0043(5) -0.0013(5) -0.0046(5)
C25 0.0251(6) 0.0249(6) 0.0304(7) -0.0041(5) -0.0067(5) -0.0048(5)
C26 0.0279(7) 0.0282(7) 0.0323(7) -0.0103(6) -0.0073(6) 0.0005(5)
C27 0.0263(7) 0.0329(7) 0.0272(7) -0.0084(6) -0.0060(5) -0.0026(6)
C28 0.0286(7) 0.0287(7) 0.0290(7) -0.0041(5) -0.0037(6) -0.0021(5)
C29 0.0333(8) 0.0420(8) 0.0278(7) -0.0090(6) -0.0083(6) 0.0015(6)
C30 0.0278(7) 0.0280(7) 0.0302(7) -0.0038(5) -0.0081(6) -0.0036(5)
C31 0.0386(8) 0.0267(7) 0.0323(8) -0.0060(6) -0.0122(6) -0.0020(6)
C32 0.0291(7) 0.0384(8) 0.0372(8) -0.0090(6) -0.0108(6) -0.0069(6)
C33 0.0338(8) 0.0305(7) 0.0338(8) -0.0042(6) -0.0132(6) -0.0026(6)
C34 0.0317(7) 0.0257(6) 0.0292(7) -0.0041(5) -0.0094(6) -0.0079(5)
C35 0.0330(7) 0.0316(7) 0.0272(7) -0.0035(5) -0.0131(6) -0.0057(6)
C36 0.0273(7) 0.0307(7) 0.0297(7) -0.0019(5) -0.0109(6) -0.0044(5)
C37 0.0278(7) 0.0285(6) 0.0251(6) -0.0001(5) -0.0057(5) -0.0091(5)
C38 0.0357(8) 0.0298(7) 0.0248(7) 0.0042(5) -0.0093(6) -0.0088(6)
C39 0.0361(8) 0.0256(6) 0.0303(7) 0.0028(5) -0.0108(6) -0.0056(6)
C40 0.0452(10) 0.0336(8) 0.0372(9) -0.0037(7) 0.0059(7) -0.0092(7)
N1 0.0263(6) 0.0307(6) 0.0211(5) -0.0044(4) -0.0043(4) -0.0056(5)
N2 0.0266(6) 0.0321(6) 0.0223(5) -0.0017(5) -0.0053(4) -0.0075(5)
O1 0.0410(6) 0.0287(5) 0.0205(5) -0.0056(4) -0.0049(4) -0.0013(4)
O2 0.0314(5) 0.0243(5) 0.0264(5) -0.0063(4) 0.0005(4) -0.0074(4)
O3 0.0460(7) 0.0227(5) 0.0267(5) -0.0019(4) 0.0048(5) 0.0022(4)
O4 0.0485(8) 0.0492(7) 0.0358(6) -0.0188(6) -0.0088(6) 0.0059(6)
O5 0.0360(6) 0.0259(5) 0.0301(5) -0.0041(4) -0.0075(4) -0.0002(4)
O6 0.0344(6) 0.0293(5) 0.0325(5) -0.0036(4) -0.0114(4) -0.0087(4)
O7 0.0390(6) 0.0290(5) 0.0300(5) -0.0055(4) -0.0122(5) 0.0000(4)
Cl1 0.0867(5) 0.0779(4) 0.0736(4) 0.0098(3) -0.0414(4) -0.0237(4)
Cl2 0.0436(3) 0.0659(3) 0.0404(2) 0.0025(2) 0.00842(19) 0.0020(2)

loop_
_atom_type_symbol
_atom_type_description
_atom_type_scat_dispersion_real
_atom_type_scat_dispersion_imag
_atom_type_scat_source
C C 0.0033 0.0016 'International Tables Vol C Tables 4.2.6.8 and 6.1.1.4'
H H 0.0000 0.0000 'International Tables Vol C Tables 4.2.6.8 and 6.1.1.4'
N N 0.0061 0.0033 'International Tables Vol C Tables 4.2.6.8 and 6.1.1.4'
O O 0.0106 0.0060 'International Tables Vol C Tables 4.2.6.8 and 6.1.1.4'
Cl Cl 0.1484 0.1585 'International Tables Vol C Tables 4.2.6.8 and 6.1.1.4'

loop_
_geom_angle_atom_site_label_1
_geom_angle_atom_site_label_2
_geom_angle_atom_site_label_3
_geom_angle
N1 C1 C2 121.66(13)
N1 C1 C13 116.11(12)
C2 C1 C13 122.19(13)
C3 C2 C1 119.15(15)
C3 C2 H2 120.4
C1 C2 H2 120.4
C2 C3 C4 120.21(14)
C2 C3 H3 119.9
C4 C3 H3 119.9
C3 C4 C12 116.95(13)
C3 C4 C5 123.00(14)
C12 C4 C5 120.04(14)
C6 C5 C4 121.14(14)
C6 C5 H5 119.4
C4 C5 H5 119.4
C5 C6 C7 120.64(14)
C5 C6 H6 119.7
C7 C6 H6 119.7
C8 C7 C11 117.30(14)
C8 C7 C6 122.49(14)
C11 C7 C6 120.18(15)
C9 C8 C7 119.80(14)
C9 C8 H8 120.1
C7 C8 H8 120.1
C8 C9 C10 119.19(15)
C8 C9 H9 120.4
C10 C9 H9 120.4
N2 C10 C9 122.24(14)
N2 C10 C37 115.63(13)
C9 C10 C37 122.13(14)
N2 C11 C7 122.78(14)
N2 C11 C12 118.05(12)
C7 C11 C12 119.17(13)
N1 C12 C4 122.92(14)
N1 C12 C11 118.25(12)
C4 C12 C11 118.82(13)
C18 C13 C14 117.65(13)
C18 C13 C1 122.95(12)
C14 C13 C1 119.32(13)
C15 C14 C13 121.77(14)
C15 C14 H14 119.1
C13 C14 H14 119.1
C14 C15 C16 119.68(13)
C14 C15 H15 120.2
C16 C15 H15 120.2
O1 C16 C15 125.12(13)
O1 C16 C17 115.44(12)
C15 C16 C17 119.44(13)
C18 C17 C16 120.33(13)
C18 C17 H17 119.8
C16 C17 H17 119.8
C17 C18 C13 121.04(12)
C17 C18 H18 119.5
C13 C18 H18 119.5
O1 C19 C20 110.89(13)
O1 C19 H19A 109.5
C20 C19 H19A 109.5
O1 C19 H19B 109.5
C20 C19 H19B 109.5
H19A C19 H19B 108.0
O2 C20 C19 107.91(12)
O2 C20 H20A 110.1
C19 C20 H20A 110.1
O2 C20 H20B 110.1
C19 C20 H20B 110.1
H20A C20 H20B 108.4
O2 C21 C22 111.97(13)
O2 C21 H21A 109.2
C22 C21 H21A 109.2
O2 C21 H21B 109.2
C22 C21 H21B 109.2
H21A C21 H21B 107.9
O3 C22 C21 108.29(12)
O3 C22 H22A 110.0
C21 C22 H22A 110.0
O3 C22 H22B 110.0
C21 C22 H22B 110.0
H22A C22 H22B 108.4
O3 C23 C28 124.82(14)
O3 C23 C24 114.41(13)
C28 C23 C24 120.75(13)
C25 C24 C23 119.86(14)
C25 C24 H24 120.1
C23 C24 H24 120.1
O5 C25 C24 123.54(13)
O5 C25 C26 116.32(13)
C24 C25 C26 120.11(14)
C27 C26 C25 119.25(13)
C27 C26 H26 120.4
C25 C26 H26 120.4
C26 C27 C28 121.42(14)
C26 C27 C29 120.54(14)
C28 C27 C29 118.00(14)
C23 C28 C27 118.59(14)
C23 C28 H28 120.7
C27 C28 H28 120.7
O4 C29 C27 125.34(17)
O4 C29 H29 117.3
C27 C29 H29 117.3
O5 C30 C31 106.12(12)
O5 C30 H30A 110.5
C31 C30 H30A 110.5
O5 C30 H30B 110.5
C31 C30 H30B 110.5
H30A C30 H30B 108.7
O6 C31 C30 109.79(12)
O6 C31 H31A 109.7
C30 C31 H31A 109.7
O6 C31 H31B 109.7
C30 C31 H31B 109.7
H31A C31 H31B 108.2
O6 C32 C33 109.62(13)
O6 C32 H32A 109.7
C33 C32 H32A 109.7
O6 C32 H32B 109.7
C33 C32 H32B 109.7
H32A C32 H32B 108.2
O7 C33 C32 107.33(13)
O7 C33 H33A 110.2
C32 C33 H33A 110.2
O7 C33 H33B 110.2
C32 C33 H33B 110.2
H33A C33 H33B 108.5
O7 C34 C39 124.73(14)
O7 C34 C35 115.51(13)
C39 C34 C35 119.71(14)
C36 C35 C34 120.55(14)
C36 C35 H35 119.7
C34 C35 H35 119.7
C35 C36 C37 120.76(14)
C35 C36 H36 119.6
C37 C36 H36 119.6
C38 C37 C36 117.98(14)
C38 C37 C10 122.45(13)
C36 C37 C10 119.47(13)
C37 C38 C39 121.73(14)
C37 C38 H38 119.1
C39 C38 H38 119.1
C38 C39 C34 119.26(14)
C38 C39 H39 120.4
C34 C39 H39 120.4
Cl1 C40 Cl2 112.32(10)
Cl1 C40 H40A 109.1
Cl2 C40 H40A 109.1
Cl1 C40 H40B 109.1
Cl2 C40 H40B 109.1
H40A C40 H40B 107.9
C1 N1 C12 119.07(12)
C10 N2 C11 118.66(13)
C16 O1 C19 118.70(12)
C21 O2 C20 109.95(11)
C23 O3 C22 117.84(12)
C25 O5 C30 117.46(11)
C32 O6 C31 112.90(12)
C34 O7 C33 118.23(12)

loop_
_geom_bond_atom_site_label_1
_geom_bond_atom_site_label_2
_geom_bond_distance
C1 N1 1.3280(19)
C1 C2 1.422(2)
C1 C13 1.4825(19)
C2 C3 1.368(2)
C2 H2 0.9500
C3 C4 1.403(2)
C3 H3 0.9500
C4 C12 1.413(2)
C4 C5 1.433(2)
C5 C6 1.351(3)
C5 H5 0.9500
C6 C7 1.431(2)
C6 H6 0.9500
C7 C8 1.408(2)
C7 C11 1.412(2)
C8 C9 1.367(2)
C8 H8 0.9500
C9 C10 1.415(2)
C9 H9 0.9500
C10 N2 1.3324(19)
C10 C37 1.477(2)
C11 N2 1.3522(19)
C11 C12 1.452(2)
C12 N1 1.3530(18)
C13 C18 1.398(2)
C13 C14 1.400(2)
C14 C15 1.388(2)
C14 H14 0.9500
C15 C16 1.390(2)
C15 H15 0.9500
C16 O1 1.3716(17)
C16 C17 1.3960(19)
C17 C18 1.387(2)
C17 H17 0.9500
C18 H18 0.9500
C19 O1 1.4372(17)
C19 C20 1.506(2)
C19 H19A 0.9900
C19 H19B 0.9900
C20 O2 1.4241(17)
C20 H20A 0.9900
C20 H20B 0.9900
C21 O2 1.4229(18)
C21 C22 1.502(2)
C21 H21A 0.9900
C21 H21B 0.9900
C22 O3 1.4280(18)
C22 H22A 0.9900
C22 H22B 0.9900
C23 O3 1.3654(17)
C23 C28 1.385(2)
C23 C24 1.397(2)
C24 C25 1.3882(19)
C24 H24 0.9500
C25 O5 1.3635(18)
C25 C26 1.394(2)
C26 C27 1.385(2)
C26 H26 0.9500
C27 C28 1.398(2)
C27 C29 1.481(2)
C28 H28 0.9500
C29 O4 1.208(2)
C29 H29 0.9500
C30 O5 1.4322(18)
C30 C31 1.514(2)
C30 H30A 0.9900
C30 H30B 0.9900
C31 O6 1.4241(19)
C31 H31A 0.9900
C31 H31B 0.9900
C32 O6 1.4212(18)
C32 C33 1.497(2)
C32 H32A 0.9900
C32 H32B 0.9900
C33 O7 1.4249(18)
C33 H33A 0.9900
C33 H33B 0.9900
C34 O7 1.3673(18)
C34 C39 1.392(2)
C34 C35 1.392(2)
C35 C36 1.375(2)
C35 H35 0.9500
C36 C37 1.406(2)
C36 H36 0.9500
C37 C38 1.389(2)
C38 C39 1.392(2)
C38 H38 0.9500
C39 H39 0.9500
C40 Cl1 1.753(2)
C40 Cl2 1.7585(19)
C40 H40A 0.9900
C40 H40B 0.9900

loop_
_geom_torsion_atom_site_label_1
_geom_torsion_atom_site_label_2
_geom_torsion_atom_site_label_3
_geom_torsion_atom_site_label_4
_geom_torsion
N1 C1 C2 C3 -1.6(2)
C13 C1 C2 C3 175.91(15)
C1 C2 C3 C4 0.3(2)
C2 C3 C4 C12 1.2(2)
C2 C3 C4 C5 -177.50(16)
C3 C4 C5 C6 179.42(16)
C12 C4 C5 C6 0.8(2)
C4 C5 C6 C7 0.5(3)
C5 C6 C7 C8 -179.21(17)
C5 C6 C7 C11 -0.9(3)
C11 C7 C8 C9 0.4(2)
C6 C7 C8 C9 178.76(17)
C7 C8 C9 C10 0.7(3)
C8 C9 C10 N2 -0.8(3)
C8 C9 C10 C37 179.09(15)
C8 C7 C11 N2 -1.5(2)
C6 C7 C11 N2 -179.95(14)
C8 C7 C11 C12 178.44(14)
C6 C7 C11 C12 0.0(2)
C3 C4 C12 N1 -1.5(2)
C5 C4 C12 N1 177.25(14)
C3 C4 C12 C11 179.67(14)
C5 C4 C12 C11 -1.6(2)
N2 C11 C12 N1 2.3(2)
C7 C11 C12 N1 -177.72(13)
N2 C11 C12 C4 -178.81(13)
C7 C11 C12 C4 1.2(2)
N1 C1 C13 C18 -178.65(14)
C2 C1 C13 C18 3.7(2)
N1 C1 C13 C14 4.4(2)
C2 C1 C13 C14 -173.26(15)
C18 C13 C14 C15 -2.2(2)
C1 C13 C14 C15 174.92(15)
C13 C14 C15 C16 0.1(3)
C14 C15 C16 O1 -177.25(15)
C14 C15 C16 C17 2.3(2)
O1 C16 C17 C18 176.93(13)
C15 C16 C17 C18 -2.7(2)
C16 C17 C18 C13 0.6(2)
C14 C13 C18 C17 1.8(2)
C1 C13 C18 C17 -175.17(13)
O1 C19 C20 O2 -179.75(12)
O2 C21 C22 O3 -74.27(17)
O3 C23 C24 C25 -178.61(14)
C28 C23 C24 C25 0.0(2)
C23 C24 C25 O5 176.70(14)
C23 C24 C25 C26 -1.3(2)
O5 C25 C26 C27 -176.09(14)
C24 C25 C26 C27 2.1(2)
C25 C26 C27 C28 -1.6(2)
C25 C26 C27 C29 175.91(15)
O3 C23 C28 C27 178.98(15)
C24 C23 C28 C27 0.5(2)
C26 C27 C28 C23 0.3(2)
C29 C27 C28 C23 -177.25(15)
C26 C27 C29 O4 6.0(3)
C28 C27 C29 O4 -176.46(17)
O5 C30 C31 O6 -173.63(12)
O6 C32 C33 O7 -66.81(17)
O7 C34 C35 C36 -176.92(14)
C39 C34 C35 C36 0.6(2)
C34 C35 C36 C37 0.3(2)
C35 C36 C37 C38 -1.0(2)
C35 C36 C37 C10 175.39(14)
N2 C10 C37 C38 153.78(14)
C9 C10 C37 C38 -26.1(2)
N2 C10 C37 C36 -22.4(2)
C9 C10 C37 C36 157.69(15)
C36 C37 C38 C39 0.8(2)
C10 C37 C38 C39 -175.48(15)
C37 C38 C39 C34 0.1(2)
O7 C34 C39 C38 176.48(14)
C35 C34 C39 C38 -0.8(2)
C2 C1 N1 C12 1.4(2)
C13 C1 N1 C12 -176.30(13)
C4 C12 N1 C1 0.2(2)
C11 C12 N1 C1 179.06(13)
C9 C10 N2 C11 -0.3(2)
C37 C10 N2 C11 179.81(13)
C7 C11 N2 C10 1.5(2)
C12 C11 N2 C10 -178.49(13)
C15 C16 O1 C19 8.4(2)
C17 C16 O1 C19 -171.16(13)
C20 C19 O1 C16 -88.32(16)
C22 C21 O2 C20 179.26(12)
C19 C20 O2 C21 169.80(12)
C28 C23 O3 C22 -9.4(2)
C24 C23 O3 C22 169.18(14)
C21 C22 O3 C23 -160.34(14)
C24 C25 O5 C30 3.6(2)
C26 C25 O5 C30 -178.29(13)
C31 C30 O5 C25 -178.88(13)
C33 C32 O6 C31 161.80(13)
C30 C31 O6 C32 -90.93(15)
C39 C34 O7 C33 1.7(2)
C35 C34 O7 C33 179.06(14)
C32 C33 O7 C34 -170.05(13)
